data_1575640
loop_
_publ_author_name
'Tsunekawa, Eisuke'
'Nakama, Takahiro'
'Fujita, Makoto'
'Sawada, Tomohisa'

_publ_section_title
;
 Engineering &#x3b2;-sheet morphologies <i>via</i> metal cross-linking and
 side chain modifications.
;
_journal_issue 40
_journal_name_full 'Chemical science'
_journal_page_first 18832
_journal_page_last 18837
_journal_paper_doi 10.1039/d5sc05237h
_journal_volume 16
_journal_year 2025
_chemical_absolute_configuration rmad
_chemical_formula_sum 'C35 H50 Ag F3 N7.5 O11.5 S'
_chemical_formula_weight 956.75
_chemical_name_systematic 'metal--peptide helical \b-sheet tape (Thr, Tle)'
_chemical_properties_physical Hygroscopic
_space_group_crystal_system tetragonal
_space_group_IT_number 95
_space_group_name_Hall 'P 4cw 2c'
_space_group_name_H-M_alt 'P 43 2 2'
_atom_sites_solution_hydrogens geom
_audit_creation_method SHELXL-2018/3
_audit_update_record
;
2025-01-29 deposited with the CCDC.	2025-09-09 downloaded from the CCDC.
;
_cell_angle_alpha 90
_cell_angle_beta 90
_cell_angle_gamma 90
_cell_formula_units_Z 16
_cell_length_a 22.89(3)
_cell_length_b 22.89(3)
_cell_length_c 51.99(5)
_cell_measurement_reflns_used 1032
_cell_measurement_temperature 100(2)
_cell_measurement_theta_max 22.6199
_cell_measurement_theta_min 0.5730
_cell_volume 27240(6)
_computing_structure_refinement 'SHELXL-2018/3 (Sheldrick, 2018)'
_computing_structure_solution 'SHELXT 2018/2 (Sheldrick, 2018)'
_diffrn_ambient_temperature 100(2)
_diffrn_measured_fraction_theta_full 0.999
_diffrn_measured_fraction_theta_max 0.999
_diffrn_measurement_device_type 'EIGER4M (DECTRIS)'
_diffrn_measurement_method 'Phi Scan'
_diffrn_radiation_type synchrotron
_diffrn_radiation_wavelength 1.000
_diffrn_reflns_av_R_equivalents 0.2810
_diffrn_reflns_av_unetI/netI 0.1445
_diffrn_reflns_Laue_measured_fraction_full 0.999
_diffrn_reflns_Laue_measured_fraction_max 0.999
_diffrn_reflns_limit_h_max 16
_diffrn_reflns_limit_h_min -17
_diffrn_reflns_limit_k_max 17
_diffrn_reflns_limit_k_min -17
_diffrn_reflns_limit_l_max 39
_diffrn_reflns_limit_l_min -38
_diffrn_reflns_number 44622
_diffrn_reflns_point_group_measured_fraction_full 1.000
_diffrn_reflns_point_group_measured_fraction_max 0.999
_diffrn_reflns_theta_full 22.604
_diffrn_reflns_theta_max 22.604
_diffrn_reflns_theta_min 1.368
_diffrn_source 'SPring-8 BL26B1'
_exptl_absorpt_coefficient_mu 0.948
_exptl_crystal_colour colorless
_exptl_crystal_density_diffrn 0.933
_exptl_crystal_description needle
_exptl_crystal_F_000 7912
_exptl_crystal_recrystallization_method 'Re-crystallisation from solvent: chloroform, methanol, isobutyl acetate'
_exptl_crystal_size_max 0.050
_exptl_crystal_size_mid 0.010
_exptl_crystal_size_min 0.005
_refine_diff_density_max 0.659
_refine_diff_density_min -0.638
_refine_diff_density_rms 0.200
_refine_ls_abs_structure_details
;
 Flack x determined using 643 quotients [(I+)-(I-)]/[(I+)+(I-)]
 (Parsons, Flack and Wagner, Acta Cryst. B69 (2013) 249-259).
;
_refine_ls_abs_structure_Flack 0.03(4)
_refine_ls_extinction_method none
_refine_ls_goodness_of_fit_ref 1.298
_refine_ls_hydrogen_treatment constr
_refine_ls_matrix_type full
_refine_ls_number_parameters 484
_refine_ls_number_reflns 6493
_refine_ls_number_restraints 438
_refine_ls_restrained_S_all 1.280
_refine_ls_R_factor_all 0.3066
_refine_ls_R_factor_gt 0.1939
_refine_ls_shift/su_max 0.001
_refine_ls_shift/su_mean 0.000
_refine_ls_structure_factor_coef Fsqd
_refine_ls_weighting_details 'w=1/[\s^2^(Fo^2^)+(0.2600P)^2^] where P=(Fo^2^+2Fc^2^)/3'
_refine_ls_weighting_scheme calc
_refine_ls_wR_factor_gt 0.4502
_refine_ls_wR_factor_ref 0.5295
_reflns_Friedel_coverage 0.726
_reflns_Friedel_fraction_full 1.000
_reflns_Friedel_fraction_max 1.000
_reflns_number_gt 2605
_reflns_number_total 6493
_reflns_threshold_expression 'I > 2\s(I)'
_cod_data_source_file d5sc05237h2.cif
_cod_data_source_block p4322_s_a1-coot-17
_cod_depositor_comments 'Adding full bibliography for 1575639--1575646.cif.'
_cod_original_cell_volume 27240(76)
_cod_original_formula_sum 'C35 H50 Ag F3 N7.50 O11.50 S'
_cod_database_code 1575640
_shelx_shelxl_version_number 2018/3
_shelx_space_group_comment
;
The symmetry employed for this shelxl refinement is uniquely defined
by the following loop, which should always be used as a source of
symmetry information in preference to the above space-group names.
They are only intended as comments.
;
_shelx_estimated_absorpt_t_min 0.954
_shelx_estimated_absorpt_t_max 0.995

loop_
_space_group_symop_operation_xyz
'x, y, z'
'-x, -y, z+1/2'
'-y, x, z+3/4'
'y, -x, z+1/4'
'-x, y, -z'
'x, -y, -z+1/2'
'y, x, -z+1/4'
'-y, -x, -z+3/4'

loop_
_atom_site_label
_atom_site_type_symbol
_atom_site_fract_x
_atom_site_fract_y
_atom_site_fract_z
_atom_site_U_iso_or_equiv
_atom_site_adp_type
_atom_site_occupancy
_atom_site_site_symmetry_order
_atom_site_calc_flag
_atom_site_refinement_flags_posn
_atom_site_refinement_flags_adp
_atom_site_refinement_flags_occupancy
_atom_site_disorder_assembly
_atom_site_disorder_group
O1_A:1 O 0.478(2) 0.186(2) 0.2558(10) 0.23(2) Uiso 1 1 d D U . . .
C_A:1 C 0.441(2) 0.2034(19) 0.2700(9) 0.23(3) Uiso 1 1 d D U . . .
O2_A:1 O 0.444(2) 0.236(3) 0.2914(11) 0.33(3) Uiso 1 1 d D U . . .
CT_A:1 C 0.499(3) 0.255(3) 0.3020(11) 0.39(4) Uiso 1 1 d D U . . .
C1_A:1 C 0.533(4) 0.290(4) 0.2824(16) 0.39(6) Uiso 1 1 d D U . . .
H1A_A:1 H 0.570659 0.302401 0.289893 0.579 Uiso 1 1 calc R U . . .
H1B_A:1 H 0.540660 0.265840 0.267221 0.579 Uiso 1 1 calc R U . . .
H1C_A:1 H 0.510755 0.324647 0.277406 0.579 Uiso 1 1 calc R U . . .
C2_A:1 C 0.482(4) 0.292(4) 0.3252(15) 0.40(6) Uiso 1 1 d D U . . .
H2A_A:1 H 0.517690 0.306554 0.333635 0.605 Uiso 1 1 calc R U . . .
H2B_A:1 H 0.458289 0.324922 0.319560 0.605 Uiso 1 1 calc R U . . .
H2C_A:1 H 0.460075 0.267853 0.337324 0.605 Uiso 1 1 calc R U . . .
C3_A:1 C 0.531(4) 0.200(4) 0.310(2) 0.42(6) Uiso 1 1 d D U . . .
H3A_A:1 H 0.569142 0.210182 0.317041 0.626 Uiso 1 1 calc R U . . .
H3B_A:1 H 0.507884 0.178867 0.322511 0.626 Uiso 1 1 calc R U . . .
H3C_A:1 H 0.536659 0.175377 0.294497 0.626 Uiso 1 1 calc R U . . .
N_A:2 N 0.3852(18) 0.192(2) 0.2678(9) 0.20(2) Uiso 1 1 d D U . . .
H0_A:2 H 0.362340 0.203278 0.280569 0.239 Uiso 1 1 calc R U . . .
CA_A:2 C 0.3579(16) 0.1635(13) 0.2462(8) 0.16(2) Uiso 1 1 d D U . . .
HA_A:2 H 0.384006 0.170593 0.231132 0.188 Uiso 1 1 calc R U . . .
CB_A:2 C 0.3542(16) 0.0972(13) 0.2494(7) 0.14(2) Uiso 1 1 d D U . . .
HB_A:2 H 0.394122 0.082159 0.253371 0.166 Uiso 1 1 calc R U . . .
OG1_A:2 O 0.3355(14) 0.0719(13) 0.2257(6) 0.129(13) Uiso 1 1 d D U . . .
HG1_A:2 H 0.359195 0.080786 0.214009 0.194 Uiso 1 1 calc R U . . .
CG2_A:2 C 0.313(2) 0.0775(19) 0.2705(7) 0.13(2) Uiso 1 1 d D U . . .
HG2A_A:2 H 0.325444 0.094691 0.286873 0.200 Uiso 1 1 calc R U . . .
HG2B_A:2 H 0.273312 0.090339 0.266451 0.200 Uiso 1 1 calc R U . . .
HG2C_A:2 H 0.314080 0.034844 0.271767 0.200 Uiso 1 1 calc R U . . .
C_A:2 C 0.3003(16) 0.1922(14) 0.2399(8) 0.18(2) Uiso 1 1 d D U . . .
O_A:2 O 0.2680(18) 0.2132(18) 0.2562(8) 0.190(18) Uiso 1 1 d D U . . .
O_A:3 O 0.2577(15) 0.2052(15) 0.1655(6) 0.133(13) Uiso 1 1 d D U . . .
C_A:3 C 0.2294(15) 0.2358(15) 0.1798(7) 0.139(19) Uiso 1 1 d D U . . .
CA_A:3 C 0.2314(16) 0.2243(16) 0.2087(6) 0.151(19) Uiso 1 1 d D U . . .
HA_A:3 H 0.229069 0.262241 0.218198 0.181 Uiso 1 1 calc R U . . .
N_A:3 N 0.2862(15) 0.1951(16) 0.2150(7) 0.123(15) Uiso 1 1 d D U . . .
H0_A:3 H 0.308852 0.180111 0.202952 0.148 Uiso 1 1 calc R U . . .
CB_A:3 C 0.1788(17) 0.1862(17) 0.2159(7) 0.18(2) Uiso 1 1 d D U . . .
HB1_A:3 H 0.182495 0.174002 0.234045 0.213 Uiso 1 1 calc R U . . .
HB2_A:3 H 0.142712 0.209852 0.214287 0.213 Uiso 1 1 calc R U . . .
C3_A:3 C 0.1730(15) 0.1326(14) 0.1992(7) 0.20(2) Uiso 1 1 d D U . . .
C7_A:3 C 0.2047(18) 0.0822(17) 0.2044(8) 0.21(3) Uiso 1 1 d D U . . .
H7_A:3 H 0.229428 0.080275 0.219076 0.251 Uiso 1 1 calc R U . . .
C6_A:3 C 0.200(2) 0.0347(16) 0.1880(10) 0.19(2) Uiso 1 1 d D U . . .
H6_A:3 H 0.220998 -0.000253 0.191189 0.229 Uiso 1 1 calc R U . . .
C5_A:3 C 0.164(2) 0.0393(18) 0.1668(9) 0.20(3) Uiso 1 1 d D U . . .
H5_A:3 H 0.161123 0.006912 0.155437 0.241 Uiso 1 1 calc R U . . .
N1_A:3 N 0.1327(18) 0.087(2) 0.1615(7) 0.20(2) Uiso 1 1 d D U . . .
C4_A:3 C 0.1376(16) 0.1319(17) 0.1777(7) 0.17(2) Uiso 1 1 d D U . . .
H4_A:3 H 0.115120 0.165917 0.174168 0.200 Uiso 1 1 calc R U . . .
N_A:4 N 0.1945(18) 0.2783(18) 0.1722(8) 0.156(18) Uiso 1 1 d D U . . .
H0_A:4 H 0.181899 0.303529 0.183671 0.188 Uiso 1 1 calc R U . . .
CA_A:4 C 0.176(2) 0.2852(17) 0.1456(9) 0.15(2) Uiso 1 1 d D U . . .
HA1_A:4 H 0.134520 0.273324 0.143733 0.186 Uiso 1 1 calc R U . . .
HA2_A:4 H 0.199994 0.260415 0.134185 0.186 Uiso 1 1 calc R U . . .
C_A:4 C 0.1831(13) 0.3493(18) 0.1384(7) 0.14(2) Uiso 1 1 d D U . . .
O_A:4 O 0.1861(15) 0.3889(16) 0.1535(7) 0.141(14) Uiso 1 1 d D U . . .
N_A:5 N 0.1834(15) 0.3600(14) 0.1135(6) 0.111(14) Uiso 1 1 d D U . . .
H0_A:5 H 0.186289 0.330270 0.102805 0.134 Uiso 1 1 calc R U . . .
CA_A:5 C 0.1793(14) 0.4191(15) 0.1026(6) 0.088(15) Uiso 1 1 d D U . . .
HA_A:5 H 0.161708 0.445377 0.115877 0.106 Uiso 1 1 calc R U . . .
C_A:5 C 0.1396(13) 0.4195(17) 0.0786(7) 0.14(2) Uiso 1 1 d D U . . .
O_A:5 O 0.1383(15) 0.3758(16) 0.0652(7) 0.137(13) Uiso 1 1 d D U . . .
CB_A:5 C 0.2387(15) 0.4432(17) 0.0952(7) 0.16(2) Uiso 1 1 d D U . . .
HB1_A:5 H 0.233765 0.485003 0.090923 0.193 Uiso 1 1 calc R U . . .
HB2_A:5 H 0.264153 0.441200 0.110622 0.193 Uiso 1 1 calc R U . . .
C6_A:5 C 0.2708(13) 0.4145(14) 0.0733(6) 0.136(18) Uiso 1 1 d D U . . .
C7_A:5 C 0.3032(16) 0.3642(15) 0.0764(7) 0.134(19) Uiso 1 1 d D U . . .
H7_A:5 H 0.305385 0.347830 0.093134 0.161 Uiso 1 1 calc R U . . .
N8_A:5 N 0.3317(15) 0.3370(14) 0.0574(9) 0.166(18) Uiso 1 1 d D U . . .
C9_A:5 C 0.3296(16) 0.3614(18) 0.0341(8) 0.16(2) Uiso 1 1 d D U . . .
H9_A:5 H 0.349621 0.342682 0.020418 0.190 Uiso 1 1 calc R U . . .
C10_A:5 C 0.3001(18) 0.4122(19) 0.0289(6) 0.15(2) Uiso 1 1 d D U . . .
H10_A:5 H 0.300545 0.428591 0.012154 0.184 Uiso 1 1 calc R U . . .
C11_A:5 C 0.2696(16) 0.4390(15) 0.0487(7) 0.17(2) Uiso 1 1 d D U . . .
H11_A:5 H 0.248005 0.473782 0.045573 0.206 Uiso 1 1 calc R U . . .
N_A:6 N 0.1115(16) 0.4697(16) 0.0762(7) 0.141(16) Uiso 1 1 d D U . . .
H0_A:6 H 0.114432 0.495476 0.088703 0.169 Uiso 1 1 calc R U . . .
CA_A:6 C 0.0752(13) 0.4848(15) 0.0535(8) 0.16(2) Uiso 1 1 d D U . . .
HA_A:6 H 0.083053 0.455307 0.039722 0.189 Uiso 1 1 calc R U . . .
CB_A:6 C 0.0089(13) 0.4830(15) 0.0600(7) 0.18(2) Uiso 1 1 d D U . . .
CG1_A:6 C -0.027(2) 0.485(2) 0.0352(8) 0.18(3) Uiso 1 1 d D U . . .
HG1A_A:6 H -0.017117 0.520689 0.025564 0.275 Uiso 1 1 calc R U . . .
HG1B_A:6 H -0.018532 0.450819 0.024703 0.275 Uiso 1 1 calc R U . . .
HG1C_A:6 H -0.068834 0.485874 0.039495 0.275 Uiso 1 1 calc R U . . .
CG2_A:6 C -0.006(2) 0.4280(17) 0.0753(9) 0.15(2) Uiso 1 1 d D U . . .
HG2A_A:6 H 0.003368 0.393330 0.065086 0.228 Uiso 1 1 calc R U . . .
HG2B_A:6 H 0.016210 0.427434 0.091358 0.228 Uiso 1 1 calc R U . . .
HG2C_A:6 H -0.048118 0.427888 0.079304 0.228 Uiso 1 1 calc R U . . .
CG3_A:6 C -0.006(2) 0.5368(18) 0.0762(9) 0.18(3) Uiso 1 1 d D U . . .
HG3A_A:6 H 0.003241 0.572266 0.066524 0.265 Uiso 1 1 calc R U . . .
HG3B_A:6 H -0.048204 0.536512 0.080187 0.265 Uiso 1 1 calc R U . . .
HG3C_A:6 H 0.016124 0.536058 0.092240 0.265 Uiso 1 1 calc R U . . .
C_A:6 C 0.0945(15) 0.5441(16) 0.0438(9) 0.25(3) Uiso 1 1 d D U . . .
O_A:6 O 0.125(2) 0.5789(19) 0.0549(9) 0.23(2) Uiso 1 1 d D U . . .
O1_A:7 O 0.073(2) 0.556(2) 0.0194(9) 0.26(2) Uiso 1 1 d D U . . .
C1_A:7 C 0.071(5) 0.618(3) 0.0140(18) 0.37(6) Uiso 1 1 d D U . . .
H1A_A:7 H 0.055927 0.624504 -0.003449 0.561 Uiso 1 1 calc R U . . .
H1B_A:7 H 0.045540 0.637646 0.026439 0.561 Uiso 1 1 calc R U . . .
H1C_A:7 H 0.110570 0.634853 0.015205 0.561 Uiso 1 1 calc R U . . .
O1_B:1 O 0.260(3) 0.681(3) 0.1160(14) 0.37(4) Uiso 1 1 d D U . . .
C_B:1 C 0.235(2) 0.650(2) 0.0999(12) 0.33(4) Uiso 1 1 d D U . . .
O2_B:1 O 0.263(3) 0.631(3) 0.0784(13) 0.38(3) Uiso 1 1 d D U . . .
CT_B:1 C 0.319(3) 0.653(3) 0.0696(14) 0.47(5) Uiso 1 1 d D U . . .
C1_B:1 C 0.325(5) 0.628(6) 0.0425(16) 0.54(9) Uiso 1 1 d D U . . .
H1A_B:1 H 0.362010 0.641198 0.034948 0.803 Uiso 1 1 calc R U . . .
H1B_B:1 H 0.323979 0.585674 0.043283 0.803 Uiso 1 1 calc R U . . .
H1C_B:1 H 0.292438 0.642539 0.031978 0.803 Uiso 1 1 calc R U . . .
C2_B:1 C 0.317(5) 0.720(3) 0.069(3) 0.47(8) Uiso 1 1 d D U . . .
H2A_B:1 H 0.354568 0.734951 0.063017 0.703 Uiso 1 1 calc R U . . .
H2B_B:1 H 0.286097 0.731918 0.056945 0.703 Uiso 1 1 calc R U . . .
H2C_B:1 H 0.308336 0.734504 0.086108 0.703 Uiso 1 1 calc R U . . .
C3_B:1 C 0.371(4) 0.633(6) 0.086(2) 0.46(7) Uiso 1 1 d D U . . .
H3A_B:1 H 0.407244 0.649954 0.078679 0.692 Uiso 1 1 calc R U . . .
H3B_B:1 H 0.366042 0.646419 0.103500 0.692 Uiso 1 1 calc R U . . .
H3C_B:1 H 0.373690 0.590509 0.085328 0.692 Uiso 1 1 calc R U . . .
N_B:2 N 0.181(2) 0.636(3) 0.1045(11) 0.28(3) Uiso 1 1 d D U . . .
H0_B:2 H 0.160123 0.625039 0.091055 0.341 Uiso 1 1 calc R U . . .
CA_B:2 C 0.150(2) 0.6371(19) 0.1291(11) 0.27(3) Uiso 1 1 d D U . . .
HA_B:2 H 0.176434 0.651259 0.142989 0.321 Uiso 1 1 calc R U . . .
CB_B:2 C 0.093(3) 0.674(2) 0.1292(11) 0.30(4) Uiso 1 1 d D U . . .
HB_B:2 H 0.076115 0.675351 0.146878 0.366 Uiso 1 1 calc R U . . .
OG1_B:2 O 0.053(2) 0.646(3) 0.1118(14) 0.33(3) Uiso 1 1 d D U . . .
HG1_B:2 H 0.048400 0.611084 0.116119 0.498 Uiso 1 1 calc R U . . .
CG2_B:2 C 0.103(4) 0.7351(19) 0.1190(18) 0.58(9) Uiso 1 1 d D U . . .
HG2A_B:2 H 0.129794 0.755906 0.130252 0.867 Uiso 1 1 calc R U . . .
HG2B_B:2 H 0.118742 0.733033 0.101571 0.867 Uiso 1 1 calc R U . . .
HG2C_B:2 H 0.065113 0.755867 0.118569 0.867 Uiso 1 1 calc R U . . .
C_B:2 C 0.1296(15) 0.5748(19) 0.1352(9) 0.21(3) Uiso 1 1 d D U . . .
O_B:2 O 0.121(2) 0.5385(19) 0.1184(9) 0.207(19) Uiso 1 1 d D U . . .
O_B:3 O 0.1124(16) 0.5367(17) 0.2096(7) 0.153(14) Uiso 1 1 d D U . . .
C_B:3 C 0.1120(13) 0.4947(19) 0.1953(7) 0.17(2) Uiso 1 1 d D U . . .
CA_B:3 C 0.1002(17) 0.5045(18) 0.1666(7) 0.15(2) Uiso 1 1 d D U . . .
HA_B:3 H 0.122795 0.475205 0.156376 0.179 Uiso 1 1 calc R U . . .
N_B:3 N 0.1199(17) 0.5634(17) 0.1599(7) 0.155(17) Uiso 1 1 d D U . . .
H0_B:3 H 0.125144 0.590280 0.171732 0.186 Uiso 1 1 calc R U . . .
CB_B:3 C 0.0350(18) 0.497(2) 0.1611(9) 0.20(3) Uiso 1 1 d D U . . .
HB1_B:3 H 0.027396 0.506852 0.142875 0.238 Uiso 1 1 calc R U . . .
HB2_B:3 H 0.024276 0.455431 0.163668 0.238 Uiso 1 1 calc R U . . .
C3_B:3 C -0.0029(17) 0.534(2) 0.1780(8) 0.25(3) Uiso 1 1 d D U . . .
C7_B:3 C -0.014(3) 0.593(2) 0.1718(12) 0.39(4) Uiso 1 1 d D U . . .
H7_B:3 H -0.001042 0.607825 0.155748 0.471 Uiso 1 1 calc R U . . .
C6_B:3 C -0.043(3) 0.628(2) 0.1893(16) 0.44(5) Uiso 1 1 d D U . . .
H6_B:3 H -0.050179 0.667926 0.185432 0.532 Uiso 1 1 calc R U . . .
C5_B:3 C -0.060(3) 0.604(3) 0.2124(14) 0.40(4) Uiso 1 1 d D U . . .
H5_B:3 H -0.078891 0.628557 0.224617 0.481 Uiso 1 1 calc R U . . .
N1_B:3 N -0.052(3) 0.548(3) 0.2184(10) 0.36(4) Uiso 1 1 d D U . . .
C4_B:3 C -0.024(2) 0.514(2) 0.2012(9) 0.28(3) Uiso 1 1 d D U . . .
H4_B:3 H -0.019160 0.474299 0.205195 0.337 Uiso 1 1 calc R U . . .
N_B:4 N 0.121(2) 0.4407(18) 0.2037(9) 0.179(19) Uiso 1 1 d D U . . .
H0_B:4 H 0.132915 0.413853 0.192789 0.215 Uiso 1 1 calc R U . . .
CA_B:4 C 0.110(2) 0.4246(17) 0.2304(9) 0.18(2) Uiso 1 1 d D U . . .
HA1_B:4 H 0.072351 0.404223 0.232322 0.219 Uiso 1 1 calc R U . . .
HA2_B:4 H 0.110674 0.459405 0.241650 0.219 Uiso 1 1 calc R U . . .
C_B:4 C 0.1612(17) 0.3838(14) 0.2365(8) 0.16(2) Uiso 1 1 d D U . . .
O_B:4 O 0.1941(16) 0.3614(15) 0.2211(7) 0.147(15) Uiso 1 1 d D U . . .
N_B:5 N 0.1668(15) 0.3746(15) 0.2618(7) 0.118(15) Uiso 1 1 d D U . . .
H0_B:5 H 0.143780 0.393318 0.272513 0.141 Uiso 1 1 calc R U . . .
CA_B:5 C 0.2105(15) 0.3339(16) 0.2720(7) 0.149(19) Uiso 1 1 d D U . . .
HA_B:5 H 0.216430 0.302638 0.258794 0.179 Uiso 1 1 calc R U . . .
C_B:5 C 0.1845(16) 0.3051(16) 0.2960(7) 0.15(2) Uiso 1 1 d D U . . .
O_B:5 O 0.1479(17) 0.3292(16) 0.3089(7) 0.158(15) Uiso 1 1 d D U . . .
CB_B:5 C 0.2699(15) 0.3598(17) 0.2781(7) 0.14(2) Uiso 1 1 d D U . . .
HB1_B:5 H 0.297203 0.327403 0.281946 0.165 Uiso 1 1 calc R U . . .
HB2_B:5 H 0.284651 0.380025 0.262565 0.165 Uiso 1 1 calc R U . . .
C6_B:5 C 0.2712(14) 0.4023(14) 0.3003(6) 0.153(19) Uiso 1 1 d D U . . .
C7_B:5 C 0.2598(17) 0.4611(15) 0.2973(7) 0.17(2) Uiso 1 1 d D U . . .
H7_B:5 H 0.249384 0.474395 0.280586 0.199 Uiso 1 1 calc R U . . .
N8_B:5 N 0.2625(18) 0.5007(14) 0.3161(9) 0.19(2) Uiso 1 1 d D U . . .
C9_B:5 C 0.2771(19) 0.4818(19) 0.3395(8) 0.19(2) Uiso 1 1 d D U . . .
H9_B:5 H 0.279996 0.509413 0.353114 0.228 Uiso 1 1 calc R U . . .
C10_B:5 C 0.2880(19) 0.424(2) 0.3449(6) 0.19(2) Uiso 1 1 d D U . . .
H10_B:5 H 0.297152 0.411638 0.361893 0.229 Uiso 1 1 calc R U . . .
C11_B:5 C 0.2854(18) 0.3835(15) 0.3250(7) 0.20(3) Uiso 1 1 d D U . . .
H11_B:5 H 0.293374 0.343446 0.328139 0.236 Uiso 1 1 calc R U . . .
N_B:6 N 0.2058(17) 0.2532(17) 0.2996(8) 0.166(18) Uiso 1 1 d D U . . .
H0_B:6 H 0.228356 0.237581 0.287743 0.199 Uiso 1 1 calc R U . . .
CA_B:6 C 0.1925(16) 0.2194(15) 0.3236(9) 0.19(2) Uiso 1 1 d D U . . .
HA_B:6 H 0.174742 0.246663 0.336445 0.232 Uiso 1 1 calc R U . . .
CB_B:6 C 0.1477(15) 0.1701(16) 0.3178(8) 0.21(3) Uiso 1 1 d D U . . .
CG1_B:6 C 0.0955(18) 0.194(2) 0.3028(10) 0.20(3) Uiso 1 1 d D U . . .
HG1A_B:6 H 0.109285 0.212808 0.286930 0.298 Uiso 1 1 calc R U . . .
HG1B_B:6 H 0.068715 0.162330 0.298526 0.298 Uiso 1 1 calc R U . . .
HG1C_B:6 H 0.075029 0.223252 0.313369 0.298 Uiso 1 1 calc R U . . .
CG2_B:6 C 0.177(2) 0.122(2) 0.3016(11) 0.25(4) Uiso 1 1 d D U . . .
HG2A_B:6 H 0.210389 0.106046 0.310930 0.370 Uiso 1 1 calc R U . . .
HG2B_B:6 H 0.148565 0.090724 0.298240 0.370 Uiso 1 1 calc R U . . .
HG2C_B:6 H 0.190057 0.138550 0.285188 0.370 Uiso 1 1 calc R U . . .
CG3_B:6 C 0.123(3) 0.142(2) 0.3422(9) 0.25(4) Uiso 1 1 d D U . . .
HG3A_B:6 H 0.155052 0.125679 0.352501 0.381 Uiso 1 1 calc R U . . .
HG3B_B:6 H 0.102210 0.171452 0.352354 0.381 Uiso 1 1 calc R U . . .
HG3C_B:6 H 0.095896 0.110529 0.337512 0.381 Uiso 1 1 calc R U . . .
C_B:6 C 0.2509(17) 0.1996(15) 0.3337(9) 0.22(3) Uiso 1 1 d D U . . .
O_B:6 O 0.2977(19) 0.196(2) 0.3228(9) 0.23(2) Uiso 1 1 d D U . . .
O1_B:7 O 0.253(2) 0.188(3) 0.3599(9) 0.28(3) Uiso 1 1 d D U . . .
C1_B:7 C 0.311(3) 0.196(4) 0.3704(13) 0.25(4) Uiso 1 1 d D U . . .
H1A_B:7 H 0.310922 0.186999 0.388827 0.372 Uiso 1 1 calc R U . . .
H1B_B:7 H 0.338505 0.169196 0.361648 0.372 Uiso 1 1 calc R U . . .
H1C_B:7 H 0.323859 0.236162 0.367695 0.372 Uiso 1 1 calc R U . . .
Ag_M:1 Ag 0.0980(4) 0.0980(4) 0.125000 0.296(7) Uani 1 2 d S T P . .
Ag_M:2 Ag -0.0800(9) 0.500000 0.250000 0.506(17) Uani 1 2 d S T P . .
Ag_M:3 Ag 0.2723(4) 0.4030(3) 0.18868(11) 0.223(4) Uani 1 1 d . . . . .
F5_X:1 F 0.058(3) 0.269(3) 0.2411(10) 0.41(4) Uiso 1 1 d D U . . .
C1_X:1 C 0.020(3) 0.254(2) 0.2232(9) 0.52(4) Uiso 1 1 d D U . . .
F3_X:1 F -0.032(3) 0.250(5) 0.2350(17) 0.71(8) Uiso 1 1 d D U . . .
F4_X:1 F 0.033(5) 0.201(2) 0.2145(15) 0.60(7) Uiso 1 1 d D U . . .
S1_X:1 S 0.0159(18) 0.3085(16) 0.1977(6) 0.44(2) Uiso 1 1 d D U . . .
O2_X:1 O -0.016(3) 0.355(2) 0.2101(11) 0.45(5) Uiso 1 1 d D U . . .
O3_X:1 O 0.0724(19) 0.316(2) 0.1870(10) 0.29(3) Uiso 1 1 d D U . . .
N_X:1 N -0.0253(18) 0.282(3) 0.1747(8) 0.42(4) Uiso 1 1 d D U . . .
S_X:1 S 0.004(2) 0.2543(16) 0.1487(6) 0.47(3) Uiso 1 1 d D U . . .
O_X:1 O 0.059(3) 0.229(3) 0.1558(12) 0.40(4) Uiso 1 1 d D U . . .
O1_X:1 O -0.039(3) 0.224(3) 0.1344(12) 0.62(7) Uiso 1 1 d D U . . .
C_X:1 C 0.021(2) 0.3186(19) 0.1293(9) 0.45(4) Uiso 1 1 d D U . . .
F_X:1 F -0.024(3) 0.354(3) 0.1283(14) 0.45(4) Uiso 1 1 d D U . . .
F1_X:1 F 0.035(3) 0.303(3) 0.1056(9) 0.41(4) Uiso 1 1 d D U . . .
F2_X:1 F 0.065(3) 0.348(3) 0.1396(15) 0.57(6) Uiso 1 1 d D U . . .
O_S:1 O 0.412(2) 0.412(2) 0.125000 0.20(3) Uiso 1 2 d S . P . .
O_S:2 O 0.378(3) 0.500000 0.250000 0.23(3) Uiso 1 2 d S . P . .

loop_
_atom_site_aniso_label
_atom_site_aniso_U_11
_atom_site_aniso_U_22
_atom_site_aniso_U_33
_atom_site_aniso_U_23
_atom_site_aniso_U_13
_atom_site_aniso_U_12
Ag_M:1 0.293(9) 0.293(9) 0.300(14) 0.084(9) -0.084(9) -0.024(11)
Ag_M:2 0.31(2) 0.69(4) 0.52(3) 0.21(3) 0.000 0.000
Ag_M:3 0.356(10) 0.182(6) 0.131(4) -0.033(5) 0.005(6) 0.041(6)

loop_
_atom_type_symbol
_atom_type_description
_atom_type_scat_dispersion_real
_atom_type_scat_dispersion_imag
_atom_type_scat_source
C C 0.0064 0.0035 'International Tables Vol C Tables 4.2.6.8 and 6.1.1.4'
H H 0.0000 0.0000 'International Tables Vol C Tables 4.2.6.8 and 6.1.1.4'
N N 0.0116 0.0070 'International Tables Vol C Tables 4.2.6.8 and 6.1.1.4'
O O 0.0197 0.0128 'International Tables Vol C Tables 4.2.6.8 and 6.1.1.4'
F F 0.0307 0.0215 'International Tables Vol C Tables 4.2.6.8 and 6.1.1.4'
S S 0.2061 0.2445 'International Tables Vol C Tables 4.2.6.8 and 6.1.1.4'
Ag Ag -0.2768 2.0314 'International Tables Vol C Tables 4.2.6.8 and 6.1.1.4'

loop_
_geom_angle_atom_site_label_1
_geom_angle_atom_site_label_2
_geom_angle_atom_site_label_3
_geom_angle
_geom_angle_site_symmetry_1
_geom_angle_site_symmetry_3
_geom_angle_publ_flag
O1_A:1 C_A:1 N_A:2 125(5) . . ?
O1_A:1 C_A:1 O2_A:1 132(4) . . ?
N_A:2 C_A:1 O2_A:1 103(4) . . ?
C_A:1 O2_A:1 CT_A:1 121(4) . . ?
O2_A:1 CT_A:1 C3_A:1 106(4) . . ?
O2_A:1 CT_A:1 C1_A:1 111(4) . . ?
C3_A:1 CT_A:1 C1_A:1 112(3) . . ?
O2_A:1 CT_A:1 C2_A:1 104(4) . . ?
C3_A:1 CT_A:1 C2_A:1 112(3) . . ?
C1_A:1 CT_A:1 C2_A:1 112(3) . . ?
C_A:1 N_A:2 CA_A:2 125(4) . . ?
N_A:2 CA_A:2 C_A:2 110(3) . . ?
N_A:2 CA_A:2 CB_A:2 113(3) . . ?
C_A:2 CA_A:2 CB_A:2 114(2) . . ?
OG1_A:2 CB_A:2 CG2_A:2 109(3) . . ?
OG1_A:2 CB_A:2 CA_A:2 109(2) . . ?
CG2_A:2 CB_A:2 CA_A:2 114.1(19) . . ?
O_A:2 C_A:2 N_A:3 121(3) . . ?
O_A:2 C_A:2 CA_A:2 123(3) . . ?
N_A:3 C_A:2 CA_A:2 116(4) . . ?
O_A:3 C_A:3 N_A:4 124(3) . . ?
O_A:3 C_A:3 CA_A:3 119(3) . . ?
N_A:4 C_A:3 CA_A:3 116(4) . . ?
N_A:3 CA_A:3 C_A:3 109(3) . . ?
N_A:3 CA_A:3 CB_A:3 111(3) . . ?
C_A:3 CA_A:3 CB_A:3 108(2) . . ?
C_A:2 N_A:3 CA_A:3 116(3) . . ?
C3_A:3 CB_A:3 CA_A:3 113(2) . . ?
C4_A:3 C3_A:3 C7_A:3 117.1(12) . . ?
C4_A:3 C3_A:3 CB_A:3 121.6(15) . . ?
C7_A:3 C3_A:3 CB_A:3 121.3(15) . . ?
C6_A:3 C7_A:3 C3_A:3 119.3(14) . . ?
C5_A:3 C6_A:3 C7_A:3 118.7(16) . . ?
N1_A:3 C5_A:3 C6_A:3 123.3(17) . . ?
C5_A:3 N1_A:3 C4_A:3 117.1(17) . . ?
C5_A:3 N1_A:3 Ag_M:1 120(3) . . ?
C4_A:3 N1_A:3 Ag_M:1 121(3) . . ?
N1_A:3 C4_A:3 C3_A:3 124.6(15) . . ?
C_A:3 N_A:4 CA_A:4 123(4) . . ?
N_A:4 CA_A:4 C_A:4 108(3) . . ?
O_A:4 C_A:4 N_A:5 120(4) . . ?
O_A:4 C_A:4 CA_A:4 125(3) . . ?
N_A:5 C_A:4 CA_A:4 115(4) . . ?
C_A:4 N_A:5 CA_A:5 123(3) . . ?
N_A:5 CA_A:5 CB_A:5 112(3) . . ?
N_A:5 CA_A:5 C_A:5 111(2) . . ?
CB_A:5 CA_A:5 C_A:5 109(2) . . ?
O_A:5 C_A:5 N_A:6 130(3) . . ?
O_A:5 C_A:5 CA_A:5 118(3) . . ?
N_A:6 C_A:5 CA_A:5 112(3) . . ?
C6_A:5 CB_A:5 CA_A:5 118(2) . . ?
C7_A:5 C6_A:5 C11_A:5 117.1(13) . . ?
C7_A:5 C6_A:5 CB_A:5 122(2) . . ?
C11_A:5 C6_A:5 CB_A:5 120.5(19) . . ?
N8_A:5 C7_A:5 C6_A:5 124.5(15) . . ?
C7_A:5 N8_A:5 C9_A:5 117.1(16) . . ?
C7_A:5 N8_A:5 Ag_M:3 127(2) . 7 ?
C9_A:5 N8_A:5 Ag_M:3 113(2) . 7 ?
N8_A:5 C9_A:5 C10_A:5 123.5(16) . . ?
C9_A:5 C10_A:5 C11_A:5 118.6(15) . . ?
C10_A:5 C11_A:5 C6_A:5 119.3(14) . . ?
C_A:5 N_A:6 CA_A:6 123(3) . . ?
N_A:6 CA_A:6 C_A:6 108(3) . . ?
N_A:6 CA_A:6 CB_A:6 111(3) . . ?
C_A:6 CA_A:6 CB_A:6 112.4(17) . . ?
CG2_A:6 CB_A:6 CG3_A:6 109(2) . . ?
CG2_A:6 CB_A:6 CG1_A:6 110(2) . . ?
CG3_A:6 CB_A:6 CG1_A:6 108(2) . . ?
CG2_A:6 CB_A:6 CA_A:6 111(2) . . ?
CG3_A:6 CB_A:6 CA_A:6 109(2) . . ?
CG1_A:6 CB_A:6 CA_A:6 110(2) . . ?
O_A:6 C_A:6 O1_A:7 121(3) . . ?
O_A:6 C_A:6 CA_A:6 127(4) . . ?
O1_A:7 C_A:6 CA_A:6 113(3) . . ?
C_A:6 O1_A:7 C1_A:7 113(4) . . ?
O1_B:1 C_B:1 N_B:2 117(5) . . ?
O1_B:1 C_B:1 O2_B:1 123(5) . . ?
N_B:2 C_B:1 O2_B:1 121(5) . . ?
C_B:1 O2_B:1 CT_B:1 123(4) . . ?
O2_B:1 CT_B:1 C3_B:1 114(5) . . ?
O2_B:1 CT_B:1 C2_B:1 109(4) . . ?
C3_B:1 CT_B:1 C2_B:1 110(3) . . ?
O2_B:1 CT_B:1 C1_B:1 103(4) . . ?
C3_B:1 CT_B:1 C1_B:1 109(3) . . ?
C2_B:1 CT_B:1 C1_B:1 111(3) . . ?
C_B:1 N_B:2 CA_B:2 128(5) . . ?
N_B:2 CA_B:2 C_B:2 108(3) . . ?
N_B:2 CA_B:2 CB_B:2 115(4) . . ?
C_B:2 CA_B:2 CB_B:2 105(2) . . ?
OG1_B:2 CB_B:2 CG2_B:2 106(3) . . ?
OG1_B:2 CB_B:2 CA_B:2 107(3) . . ?
CG2_B:2 CB_B:2 CA_B:2 113(2) . . ?
O_B:2 C_B:2 N_B:3 122(4) . . ?
O_B:2 C_B:2 CA_B:2 122(3) . . ?
N_B:3 C_B:2 CA_B:2 116(4) . . ?
O_B:3 C_B:3 N_B:4 122(4) . . ?
O_B:3 C_B:3 CA_B:3 119(3) . . ?
N_B:4 C_B:3 CA_B:3 119(4) . . ?
N_B:3 CA_B:3 CB_B:3 111(3) . . ?
N_B:3 CA_B:3 C_B:3 108(3) . . ?
CB_B:3 CA_B:3 C_B:3 110(2) . . ?
C_B:2 N_B:3 CA_B:3 118(3) . . ?
C3_B:3 CB_B:3 CA_B:3 113(2) . . ?
C4_B:3 C3_B:3 C7_B:3 117.1(12) . . ?
C4_B:3 C3_B:3 CB_B:3 121.8(15) . . ?
C7_B:3 C3_B:3 CB_B:3 120.9(16) . . ?
C6_B:3 C7_B:3 C3_B:3 119.6(14) . . ?
C5_B:3 C6_B:3 C7_B:3 118.3(16) . . ?
N1_B:3 C5_B:3 C6_B:3 123.0(17) . . ?
C5_B:3 N1_B:3 C4_B:3 117.7(17) . . ?
C5_B:3 N1_B:3 Ag_M:2 130(3) . . ?
C4_B:3 N1_B:3 Ag_M:2 112(3) . . ?
N1_B:3 C4_B:3 C3_B:3 124.2(16) . . ?
C_B:3 N_B:4 CA_B:4 122(4) . . ?
N_B:4 CA_B:4 C_B:4 103(3) . . ?
O_B:4 C_B:4 N_B:5 121(4) . . ?
O_B:4 C_B:4 CA_B:4 126(3) . . ?
N_B:5 C_B:4 CA_B:4 112(4) . . ?
C_B:4 N_B:5 CA_B:5 122(3) . . ?
N_B:5 CA_B:5 CB_B:5 116(3) . . ?
N_B:5 CA_B:5 C_B:5 108(3) . . ?
CB_B:5 CA_B:5 C_B:5 110(2) . . ?
O_B:5 C_B:5 N_B:6 127(4) . . ?
O_B:5 C_B:5 CA_B:5 122(3) . . ?
N_B:6 C_B:5 CA_B:5 112(4) . . ?
C6_B:5 CB_B:5 CA_B:5 115(2) . . ?
C7_B:5 C6_B:5 C11_B:5 116.7(13) . . ?
C7_B:5 C6_B:5 CB_B:5 123(2) . . ?
C11_B:5 C6_B:5 CB_B:5 120.7(19) . . ?
N8_B:5 C7_B:5 C6_B:5 124.8(15) . . ?
C9_B:5 N8_B:5 C7_B:5 117.4(16) . . ?
C9_B:5 N8_B:5 Ag_M:3 113(3) . 6_565 ?
C7_B:5 N8_B:5 Ag_M:3 126(3) . 6_565 ?
N8_B:5 C9_B:5 C10_B:5 122.8(16) . . ?
C9_B:5 C10_B:5 C11_B:5 118.7(15) . . ?
C10_B:5 C11_B:5 C6_B:5 119.6(14) . . ?
C_B:5 N_B:6 CA_B:6 121(4) . . ?
N_B:6 CA_B:6 C_B:6 105(3) . . ?
N_B:6 CA_B:6 CB_B:6 110(3) . . ?
C_B:6 CA_B:6 CB_B:6 115.7(18) . . ?
CG1_B:6 CB_B:6 CG3_B:6 106.6(19) . . ?
CG1_B:6 CB_B:6 CG2_B:6 109(2) . . ?
CG3_B:6 CB_B:6 CG2_B:6 108(2) . . ?
CG1_B:6 CB_B:6 CA_B:6 110(2) . . ?
CG3_B:6 CB_B:6 CA_B:6 113(2) . . ?
CG2_B:6 CB_B:6 CA_B:6 110(2) . . ?
O_B:6 C_B:6 O1_B:7 114(3) . . ?
O_B:6 C_B:6 CA_B:6 130(4) . . ?
O1_B:7 C_B:6 CA_B:6 115(4) . . ?
C_B:6 O1_B:7 C1_B:7 112(4) . . ?
N1_A:3 Ag_M:1 N1_A:3 159(2) 7 . ?
N1_B:3 Ag_M:2 N1_B:3 144(4) 6_565 . ?
N8_A:5 Ag_M:3 N8_B:5 143.8(15) 7 6_565 ?
F4_X:1 C1_X:1 F5_X:1 111(3) . . ?
F4_X:1 C1_X:1 F3_X:1 107(3) . . ?
F5_X:1 C1_X:1 F3_X:1 106(3) . . ?
F4_X:1 C1_X:1 S1_X:1 113(3) . . ?
F5_X:1 C1_X:1 S1_X:1 111(2) . . ?
F3_X:1 C1_X:1 S1_X:1 109(3) . . ?
O3_X:1 S1_X:1 O2_X:1 124(3) . . ?
O3_X:1 S1_X:1 N_X:1 106(2) . . ?
O2_X:1 S1_X:1 N_X:1 108(3) . . ?
O3_X:1 S1_X:1 C1_X:1 108(2) . . ?
O2_X:1 S1_X:1 C1_X:1 102.0(19) . . ?
N_X:1 S1_X:1 C1_X:1 108(3) . . ?
S1_X:1 N_X:1 S_X:1 121(2) . . ?
O1_X:1 S_X:1 O_X:1 124(3) . . ?
O1_X:1 S_X:1 N_X:1 110(3) . . ?
O_X:1 S_X:1 N_X:1 107(2) . . ?
O1_X:1 S_X:1 C_X:1 105(2) . . ?
O_X:1 S_X:1 C_X:1 106(2) . . ?
N_X:1 S_X:1 C_X:1 104(2) . . ?
F2_X:1 C_X:1 F1_X:1 110(3) . . ?
F2_X:1 C_X:1 F_X:1 107(3) . . ?
F1_X:1 C_X:1 F_X:1 109(3) . . ?
F2_X:1 C_X:1 S_X:1 111(3) . . ?
F1_X:1 C_X:1 S_X:1 111(2) . . ?
F_X:1 C_X:1 S_X:1 110(2) . . ?

loop_
_geom_bond_atom_site_label_1
_geom_bond_atom_site_label_2
_geom_bond_distance
_geom_bond_site_symmetry_2
_geom_bond_publ_flag
O1_A:1 C_A:1 1.19(3) . ?
C_A:1 N_A:2 1.31(3) . ?
C_A:1 O2_A:1 1.35(3) . ?
O2_A:1 CT_A:1 1.46(3) . ?
CT_A:1 C3_A:1 1.511(18) . ?
CT_A:1 C1_A:1 1.511(18) . ?
CT_A:1 C2_A:1 1.517(18) . ?
N_A:2 CA_A:2 1.44(2) . ?
CA_A:2 C_A:2 1.512(17) . ?
CA_A:2 CB_A:2 1.527(14) . ?
CB_A:2 OG1_A:2 1.424(16) . ?
CB_A:2 CG2_A:2 1.513(14) . ?
C_A:2 O_A:2 1.22(2) . ?
C_A:2 N_A:3 1.34(3) . ?
O_A:3 C_A:3 1.21(2) . ?
C_A:3 N_A:4 1.32(3) . ?
C_A:3 CA_A:3 1.526(17) . ?
CA_A:3 N_A:3 1.46(2) . ?
CA_A:3 CB_A:3 1.53(2) . ?
CB_A:3 C3_A:3 1.507(11) . ?
C3_A:3 C4_A:3 1.382(11) . ?
C3_A:3 C7_A:3 1.389(13) . ?
C7_A:3 C6_A:3 1.388(12) . ?
C6_A:3 C5_A:3 1.379(18) . ?
C5_A:3 N1_A:3 1.331(15) . ?
N1_A:3 C4_A:3 1.336(13) . ?
N1_A:3 Ag_M:1 2.07(3) . ?
N_A:4 CA_A:4 1.45(3) . ?
CA_A:4 C_A:4 1.522(16) . ?
C_A:4 O_A:4 1.20(2) . ?
C_A:4 N_A:5 1.32(3) . ?
N_A:5 CA_A:5 1.47(2) . ?
CA_A:5 CB_A:5 1.52(2) . ?
CA_A:5 C_A:5 1.54(2) . ?
C_A:5 O_A:5 1.22(2) . ?
C_A:5 N_A:6 1.32(3) . ?
CB_A:5 C6_A:5 1.508(12) . ?
C6_A:5 C7_A:5 1.378(11) . ?
C6_A:5 C11_A:5 1.395(12) . ?
C7_A:5 N8_A:5 1.335(13) . ?
N8_A:5 C9_A:5 1.336(14) . ?
N8_A:5 Ag_M:3 2.21(3) 7 ?
C9_A:5 C10_A:5 1.370(17) . ?
C10_A:5 C11_A:5 1.387(13) . ?
N_A:6 CA_A:6 1.48(3) . ?
CA_A:6 C_A:6 1.516(17) . ?
CA_A:6 CB_A:6 1.557(12) . ?
CB_A:6 CG2_A:6 1.529(15) . ?
CB_A:6 CG3_A:6 1.532(16) . ?
CB_A:6 CG1_A:6 1.532(15) . ?
C_A:6 O_A:6 1.20(2) . ?
C_A:6 O1_A:7 1.39(3) . ?
O1_A:7 C1_A:7 1.449(17) . ?
O1_B:1 C_B:1 1.23(4) . ?
C_B:1 N_B:2 1.31(4) . ?
C_B:1 O2_B:1 1.35(3) . ?
O2_B:1 CT_B:1 1.47(3) . ?
CT_B:1 C3_B:1 1.520(18) . ?
CT_B:1 C2_B:1 1.521(18) . ?
CT_B:1 C1_B:1 1.521(18) . ?
N_B:2 CA_B:2 1.47(2) . ?
CA_B:2 C_B:2 1.532(17) . ?
CA_B:2 CB_B:2 1.544(15) . ?
CB_B:2 OG1_B:2 1.435(17) . ?
CB_B:2 CG2_B:2 1.513(14) . ?
C_B:2 O_B:2 1.22(2) . ?
C_B:2 N_B:3 1.33(3) . ?
O_B:3 C_B:3 1.21(2) . ?
C_B:3 N_B:4 1.33(3) . ?
C_B:3 CA_B:3 1.532(17) . ?
CA_B:3 N_B:3 1.47(2) . ?
CA_B:3 CB_B:3 1.53(2) . ?
CB_B:3 C3_B:3 1.503(11) . ?
C3_B:3 C4_B:3 1.380(11) . ?
C3_B:3 C7_B:3 1.390(13) . ?
C7_B:3 C6_B:3 1.389(12) . ?
C6_B:3 C5_B:3 1.382(19) . ?
C5_B:3 N1_B:3 1.334(15) . ?
N1_B:3 C4_B:3 1.335(13) . ?
N1_B:3 Ag_M:2 2.08(6) . ?
N_B:4 CA_B:4 1.46(3) . ?
CA_B:4 C_B:4 1.526(16) . ?
C_B:4 O_B:4 1.22(2) . ?
C_B:4 N_B:5 1.33(3) . ?
N_B:5 CA_B:5 1.46(2) . ?
CA_B:5 CB_B:5 1.52(2) . ?
CA_B:5 C_B:5 1.53(3) . ?
C_B:5 O_B:5 1.21(2) . ?
C_B:5 N_B:6 1.30(3) . ?
CB_B:5 C6_B:5 1.509(12) . ?
C6_B:5 C7_B:5 1.381(11) . ?
C6_B:5 C11_B:5 1.391(12) . ?
C7_B:5 N8_B:5 1.336(13) . ?
N8_B:5 C9_B:5 1.335(14) . ?
N8_B:5 Ag_M:3 2.23(3) 6_565 ?
C9_B:5 C10_B:5 1.379(17) . ?
C10_B:5 C11_B:5 1.388(13) . ?
N_B:6 CA_B:6 1.50(3) . ?
CA_B:6 C_B:6 1.507(17) . ?
CA_B:6 CB_B:6 1.554(12) . ?
CB_B:6 CG1_B:6 1.531(16) . ?
CB_B:6 CG3_B:6 1.534(16) . ?
CB_B:6 CG2_B:6 1.538(16) . ?
C_B:6 O_B:6 1.21(2) . ?
C_B:6 O1_B:7 1.39(3) . ?
O1_B:7 C1_B:7 1.453(17) . ?
F5_X:1 C1_X:1 1.32(2) . ?
C1_X:1 F4_X:1 1.31(2) . ?
C1_X:1 F3_X:1 1.34(2) . ?
C1_X:1 S1_X:1 1.827(13) . ?
S1_X:1 O3_X:1 1.417(16) . ?
S1_X:1 O2_X:1 1.437(16) . ?
S1_X:1 N_X:1 1.639(16) . ?
N_X:1 S_X:1 1.639(16) . ?
S_X:1 O1_X:1 1.419(16) . ?
S_X:1 O_X:1 1.421(16) . ?
S_X:1 C_X:1 1.829(13) . ?
C_X:1 F2_X:1 1.32(2) . ?
C_X:1 F1_X:1 1.32(2) . ?
C_X:1 F_X:1 1.32(2) . ?

loop_
_geom_torsion_atom_site_label_1
_geom_torsion_atom_site_label_2
_geom_torsion_atom_site_label_3
_geom_torsion_atom_site_label_4
_geom_torsion
_geom_torsion_site_symmetry_1
_geom_torsion_site_symmetry_2
_geom_torsion_site_symmetry_3
_geom_torsion_site_symmetry_4
_geom_torsion_publ_flag
O1_A:1 C_A:1 O2_A:1 CT_A:1 -4(7) . . . . ?
N_A:2 C_A:1 O2_A:1 CT_A:1 176(6) . . . . ?
C_A:1 O2_A:1 CT_A:1 C3_A:1 -63(6) . . . . ?
C_A:1 O2_A:1 CT_A:1 C1_A:1 58(6) . . . . ?
C_A:1 O2_A:1 CT_A:1 C2_A:1 179(6) . . . . ?
O1_A:1 C_A:1 N_A:2 CA_A:2 -8(6) . . . . ?
O2_A:1 C_A:1 N_A:2 CA_A:2 173(5) . . . . ?
C_A:1 N_A:2 CA_A:2 C_A:2 -140(4) . . . . ?
C_A:1 N_A:2 CA_A:2 CB_A:2 91(5) . . . . ?
N_A:2 CA_A:2 CB_A:2 OG1_A:2 -171(3) . . . . ?
C_A:2 CA_A:2 CB_A:2 OG1_A:2 62(4) . . . . ?
N_A:2 CA_A:2 CB_A:2 CG2_A:2 67(4) . . . . ?
C_A:2 CA_A:2 CB_A:2 CG2_A:2 -60(4) . . . . ?
N_A:2 CA_A:2 C_A:2 O_A:2 -34(4) . . . . ?
CB_A:2 CA_A:2 C_A:2 O_A:2 95(3) . . . . ?
N_A:2 CA_A:2 C_A:2 N_A:3 144(4) . . . . ?
CB_A:2 CA_A:2 C_A:2 N_A:3 -87(3) . . . . ?
O_A:3 C_A:3 CA_A:3 N_A:3 25(3) . . . . ?
N_A:4 C_A:3 CA_A:3 N_A:3 -157(3) . . . . ?
O_A:3 C_A:3 CA_A:3 CB_A:3 -96(3) . . . . ?
N_A:4 C_A:3 CA_A:3 CB_A:3 82(3) . . . . ?
O_A:2 C_A:2 N_A:3 CA_A:3 0(4) . . . . ?
CA_A:2 C_A:2 N_A:3 CA_A:3 -178(3) . . . . ?
C_A:3 CA_A:3 N_A:3 C_A:2 167(3) . . . . ?
CB_A:3 CA_A:3 N_A:3 C_A:2 -74(4) . . . . ?
N_A:3 CA_A:3 CB_A:3 C3_A:3 -69(3) . . . . ?
C_A:3 CA_A:3 CB_A:3 C3_A:3 51(3) . . . . ?
CA_A:3 CB_A:3 C3_A:3 C4_A:3 -95(3) . . . . ?
CA_A:3 CB_A:3 C3_A:3 C7_A:3 83(3) . . . . ?
C4_A:3 C3_A:3 C7_A:3 C6_A:3 1(2) . . . . ?
CB_A:3 C3_A:3 C7_A:3 C6_A:3 -177(3) . . . . ?
C3_A:3 C7_A:3 C6_A:3 C5_A:3 0(3) . . . . ?
C7_A:3 C6_A:3 C5_A:3 N1_A:3 -1(3) . . . . ?
C6_A:3 C5_A:3 N1_A:3 C4_A:3 0(3) . . . . ?
C6_A:3 C5_A:3 N1_A:3 Ag_M:1 164(3) . . . . ?
C5_A:3 N1_A:3 C4_A:3 C3_A:3 1(3) . . . . ?
Ag_M:1 N1_A:3 C4_A:3 C3_A:3 -162(3) . . . . ?
C7_A:3 C3_A:3 C4_A:3 N1_A:3 -1(3) . . . . ?
CB_A:3 C3_A:3 C4_A:3 N1_A:3 177(3) . . . . ?
O_A:3 C_A:3 N_A:4 CA_A:4 14(5) . . . . ?
CA_A:3 C_A:3 N_A:4 CA_A:4 -164(4) . . . . ?
C_A:3 N_A:4 CA_A:4 C_A:4 -134(4) . . . . ?
N_A:4 CA_A:4 C_A:4 O_A:4 -20(5) . . . . ?
N_A:4 CA_A:4 C_A:4 N_A:5 162(4) . . . . ?
O_A:4 C_A:4 N_A:5 CA_A:5 -9(5) . . . . ?
CA_A:4 C_A:4 N_A:5 CA_A:5 169(3) . . . . ?
C_A:4 N_A:5 CA_A:5 CB_A:5 99(4) . . . . ?
C_A:4 N_A:5 CA_A:5 C_A:5 -140(3) . . . . ?
N_A:5 CA_A:5 C_A:5 O_A:5 -32(3) . . . . ?
CB_A:5 CA_A:5 C_A:5 O_A:5 92(3) . . . . ?
N_A:5 CA_A:5 C_A:5 N_A:6 148(3) . . . . ?
CB_A:5 CA_A:5 C_A:5 N_A:6 -89(3) . . . . ?
N_A:5 CA_A:5 CB_A:5 C6_A:5 67(3) . . . . ?
C_A:5 CA_A:5 CB_A:5 C6_A:5 -56(4) . . . . ?
CA_A:5 CB_A:5 C6_A:5 C7_A:5 -82(3) . . . . ?
CA_A:5 CB_A:5 C6_A:5 C11_A:5 99(3) . . . . ?
C11_A:5 C6_A:5 C7_A:5 N8_A:5 -2(3) . . . . ?
CB_A:5 C6_A:5 C7_A:5 N8_A:5 179(3) . . . . ?
C6_A:5 C7_A:5 N8_A:5 C9_A:5 2(3) . . . . ?
C6_A:5 C7_A:5 N8_A:5 Ag_M:3 162(3) . . . 7 ?
C7_A:5 N8_A:5 C9_A:5 C10_A:5 0(3) . . . . ?
Ag_M:3 N8_A:5 C9_A:5 C10_A:5 -163(3) 7 . . . ?
N8_A:5 C9_A:5 C10_A:5 C11_A:5 -2(3) . . . . ?
C9_A:5 C10_A:5 C11_A:5 C6_A:5 1(3) . . . . ?
C7_A:5 C6_A:5 C11_A:5 C10_A:5 0(2) . . . . ?
CB_A:5 C6_A:5 C11_A:5 C10_A:5 179(3) . . . . ?
O_A:5 C_A:5 N_A:6 CA_A:6 -7(5) . . . . ?
CA_A:5 C_A:5 N_A:6 CA_A:6 173(3) . . . . ?
C_A:5 N_A:6 CA_A:6 C_A:6 -129(3) . . . . ?
C_A:5 N_A:6 CA_A:6 CB_A:6 107(3) . . . . ?
N_A:6 CA_A:6 CB_A:6 CG2_A:6 -46(3) . . . . ?
C_A:6 CA_A:6 CB_A:6 CG2_A:6 -167(3) . . . . ?
N_A:6 CA_A:6 CB_A:6 CG3_A:6 74(3) . . . . ?
C_A:6 CA_A:6 CB_A:6 CG3_A:6 -47(3) . . . . ?
N_A:6 CA_A:6 CB_A:6 CG1_A:6 -168(3) . . . . ?
C_A:6 CA_A:6 CB_A:6 CG1_A:6 71(3) . . . . ?
N_A:6 CA_A:6 C_A:6 O_A:6 -14(4) . . . . ?
CB_A:6 CA_A:6 C_A:6 O_A:6 109(4) . . . . ?
N_A:6 CA_A:6 C_A:6 O1_A:7 166(4) . . . . ?
CB_A:6 CA_A:6 C_A:6 O1_A:7 -71(4) . . . . ?
O_A:6 C_A:6 O1_A:7 C1_A:7 -23(8) . . . . ?
CA_A:6 C_A:6 O1_A:7 C1_A:7 157(7) . . . . ?
O1_B:1 C_B:1 O2_B:1 CT_B:1 -11(7) . . . . ?
N_B:2 C_B:1 O2_B:1 CT_B:1 168(6) . . . . ?
C_B:1 O2_B:1 CT_B:1 C3_B:1 73(8) . . . . ?
C_B:1 O2_B:1 CT_B:1 C2_B:1 -51(8) . . . . ?
C_B:1 O2_B:1 CT_B:1 C1_B:1 -169(7) . . . . ?
O1_B:1 C_B:1 N_B:2 CA_B:2 -21(7) . . . . ?
O2_B:1 C_B:1 N_B:2 CA_B:2 160(6) . . . . ?
C_B:1 N_B:2 CA_B:2 C_B:2 -118(5) . . . . ?
C_B:1 N_B:2 CA_B:2 CB_B:2 125(5) . . . . ?
N_B:2 CA_B:2 CB_B:2 OG1_B:2 65(5) . . . . ?
C_B:2 CA_B:2 CB_B:2 OG1_B:2 -53(5) . . . . ?
N_B:2 CA_B:2 CB_B:2 CG2_B:2 -52(5) . . . . ?
C_B:2 CA_B:2 CB_B:2 CG2_B:2 -170(5) . . . . ?
N_B:2 CA_B:2 C_B:2 O_B:2 -26(4) . . . . ?
CB_B:2 CA_B:2 C_B:2 O_B:2 97(4) . . . . ?
N_B:2 CA_B:2 C_B:2 N_B:3 157(4) . . . . ?
CB_B:2 CA_B:2 C_B:2 N_B:3 -80(4) . . . . ?
O_B:3 C_B:3 CA_B:3 N_B:3 28(4) . . . . ?
N_B:4 C_B:3 CA_B:3 N_B:3 -153(3) . . . . ?
O_B:3 C_B:3 CA_B:3 CB_B:3 -93(3) . . . . ?
N_B:4 C_B:3 CA_B:3 CB_B:3 86(4) . . . . ?
O_B:2 C_B:2 N_B:3 CA_B:3 2(5) . . . . ?
CA_B:2 C_B:2 N_B:3 CA_B:3 179(3) . . . . ?
CB_B:3 CA_B:3 N_B:3 C_B:2 -79(4) . . . . ?
C_B:3 CA_B:3 N_B:3 C_B:2 161(3) . . . . ?
N_B:3 CA_B:3 CB_B:3 C3_B:3 -66(4) . . . . ?
C_B:3 CA_B:3 CB_B:3 C3_B:3 54(4) . . . . ?
CA_B:3 CB_B:3 C3_B:3 C4_B:3 -91(4) . . . . ?
CA_B:3 CB_B:3 C3_B:3 C7_B:3 83(4) . . . . ?
C4_B:3 C3_B:3 C7_B:3 C6_B:3 3(3) . . . . ?
CB_B:3 C3_B:3 C7_B:3 C6_B:3 -172(3) . . . . ?
C3_B:3 C7_B:3 C6_B:3 C5_B:3 0(3) . . . . ?
C7_B:3 C6_B:3 C5_B:3 N1_B:3 -2(3) . . . . ?
C6_B:3 C5_B:3 N1_B:3 C4_B:3 1(3) . . . . ?
C6_B:3 C5_B:3 N1_B:3 Ag_M:2 -174(5) . . . . ?
C5_B:3 N1_B:3 C4_B:3 C3_B:3 2(3) . . . . ?
Ag_M:2 N1_B:3 C4_B:3 C3_B:3 177(4) . . . . ?
C7_B:3 C3_B:3 C4_B:3 N1_B:3 -4(3) . . . . ?
CB_B:3 C3_B:3 C4_B:3 N1_B:3 171(4) . . . . ?
O_B:3 C_B:3 N_B:4 CA_B:4 23(5) . . . . ?
CA_B:3 C_B:3 N_B:4 CA_B:4 -156(4) . . . . ?
C_B:3 N_B:4 CA_B:4 C_B:4 -140(3) . . . . ?
N_B:4 CA_B:4 C_B:4 O_B:4 -14(4) . . . . ?
N_B:4 CA_B:4 C_B:4 N_B:5 166(4) . . . . ?
O_B:4 C_B:4 N_B:5 CA_B:5 -4(4) . . . . ?
CA_B:4 C_B:4 N_B:5 CA_B:5 176(3) . . . . ?
C_B:4 N_B:5 CA_B:5 CB_B:5 90(4) . . . . ?
C_B:4 N_B:5 CA_B:5 C_B:5 -146(3) . . . . ?
N_B:5 CA_B:5 C_B:5 O_B:5 -27(4) . . . . ?
CB_B:5 CA_B:5 C_B:5 O_B:5 101(3) . . . . ?
N_B:5 CA_B:5 C_B:5 N_B:6 151(3) . . . . ?
CB_B:5 CA_B:5 C_B:5 N_B:6 -81(3) . . . . ?
N_B:5 CA_B:5 CB_B:5 C6_B:5 68(4) . . . . ?
C_B:5 CA_B:5 CB_B:5 C6_B:5 -55(4) . . . . ?
CA_B:5 CB_B:5 C6_B:5 C7_B:5 -87(3) . . . . ?
CA_B:5 CB_B:5 C6_B:5 C11_B:5 95(3) . . . . ?
C11_B:5 C6_B:5 C7_B:5 N8_B:5 1(3) . . . . ?
CB_B:5 C6_B:5 C7_B:5 N8_B:5 -177(3) . . . . ?
C6_B:5 C7_B:5 N8_B:5 C9_B:5 0(3) . . . . ?
C6_B:5 C7_B:5 N8_B:5 Ag_M:3 160(3) . . . 6_565 ?
C7_B:5 N8_B:5 C9_B:5 C10_B:5 -1(3) . . . . ?
Ag_M:3 N8_B:5 C9_B:5 C10_B:5 -164(3) 6_565 . . . ?
N8_B:5 C9_B:5 C10_B:5 C11_B:5 2(3) . . . . ?
C9_B:5 C10_B:5 C11_B:5 C6_B:5 -1(3) . . . . ?
C7_B:5 C6_B:5 C11_B:5 C10_B:5 0(2) . . . . ?
CB_B:5 C6_B:5 C11_B:5 C10_B:5 178(3) . . . . ?
O_B:5 C_B:5 N_B:6 CA_B:6 -9(5) . . . . ?
CA_B:5 C_B:5 N_B:6 CA_B:6 172(3) . . . . ?
C_B:5 N_B:6 CA_B:6 C_B:6 -129(3) . . . . ?
C_B:5 N_B:6 CA_B:6 CB_B:6 105(4) . . . . ?
N_B:6 CA_B:6 CB_B:6 CG1_B:6 -49(4) . . . . ?
C_B:6 CA_B:6 CB_B:6 CG1_B:6 -169(3) . . . . ?
N_B:6 CA_B:6 CB_B:6 CG3_B:6 -168(3) . . . . ?
C_B:6 CA_B:6 CB_B:6 CG3_B:6 72(4) . . . . ?
N_B:6 CA_B:6 CB_B:6 CG2_B:6 71(3) . . . . ?
C_B:6 CA_B:6 CB_B:6 CG2_B:6 -49(4) . . . . ?
N_B:6 CA_B:6 C_B:6 O_B:6 -19(4) . . . . ?
CB_B:6 CA_B:6 C_B:6 O_B:6 103(4) . . . . ?
N_B:6 CA_B:6 C_B:6 O1_B:7 156(4) . . . . ?
CB_B:6 CA_B:6 C_B:6 O1_B:7 -82(4) . . . . ?
O_B:6 C_B:6 O1_B:7 C1_B:7 22(6) . . . . ?
CA_B:6 C_B:6 O1_B:7 C1_B:7 -153(5) . . . . ?
F4_X:1 C1_X:1 S1_X:1 O3_X:1 -66(5) . . . . ?
F5_X:1 C1_X:1 S1_X:1 O3_X:1 59(5) . . . . ?
F3_X:1 C1_X:1 S1_X:1 O3_X:1 175(5) . . . . ?
F4_X:1 C1_X:1 S1_X:1 O2_X:1 162(5) . . . . ?
F5_X:1 C1_X:1 S1_X:1 O2_X:1 -73(5) . . . . ?
F3_X:1 C1_X:1 S1_X:1 O2_X:1 43(5) . . . . ?
F4_X:1 C1_X:1 S1_X:1 N_X:1 48(5) . . . . ?
F5_X:1 C1_X:1 S1_X:1 N_X:1 173(5) . . . . ?
F3_X:1 C1_X:1 S1_X:1 N_X:1 -70(5) . . . . ?
O3_X:1 S1_X:1 N_X:1 S_X:1 15(5) . . . . ?
O2_X:1 S1_X:1 N_X:1 S_X:1 149(4) . . . . ?
C1_X:1 S1_X:1 N_X:1 S_X:1 -101(4) . . . . ?
S1_X:1 N_X:1 S_X:1 O1_X:1 169(4) . . . . ?
S1_X:1 N_X:1 S_X:1 O_X:1 32(5) . . . . ?
S1_X:1 N_X:1 S_X:1 C_X:1 -80(5) . . . . ?
O1_X:1 S_X:1 C_X:1 F2_X:1 -175(5) . . . . ?
O_X:1 S_X:1 C_X:1 F2_X:1 -43(5) . . . . ?
N_X:1 S_X:1 C_X:1 F2_X:1 70(4) . . . . ?
O1_X:1 S_X:1 C_X:1 F1_X:1 -54(5) . . . . ?
O_X:1 S_X:1 C_X:1 F1_X:1 79(5) . . . . ?
N_X:1 S_X:1 C_X:1 F1_X:1 -168(4) . . . . ?
O1_X:1 S_X:1 C_X:1 F_X:1 67(5) . . . . ?
O_X:1 S_X:1 C_X:1 F_X:1 -161(5) . . . . ?
N_X:1 S_X:1 C_X:1 F_X:1 -48(4) . . . . ?
